data_1572251
loop_
_publ_author_name
'Ar\'evalo, Alma'
'Ju\'arez-Francisco, Enrique'
'Roa, Diego A.'
'Flores-Alamo, Marcos'
'Garc\'ia, Juventino J.'

_publ_section_title
;
 New mononuclear Cu(i) compounds: synthesis, characterization, and
 application to the electroreduction of CO2
;
_journal_issue 18
_journal_name_full 'Catalysis Science &amp; Technology'
_journal_page_first 5394
_journal_page_last 5404
_journal_paper_doi 10.1039/D4CY00759J
_journal_volume 14
_journal_year 2024
_chemical_formula_moiety 'C22 H36 Cu Fe N O3 P2'
_chemical_formula_sum 'C22 H36 Cu Fe N O3 P2'
_chemical_formula_weight 543.85
_space_group_IT_number 2
_space_group_name_Hall '-P 1'
_space_group_name_H-M_alt 'P -1'
_symmetry_cell_setting triclinic
_symmetry_Int_Tables_number 2
_symmetry_space_group_name_Hall '-P 1'
_symmetry_space_group_name_H-M 'P -1'
_atom_sites_solution_hydrogens geom
_audit_conform_dict_location ftp://ftp.iucr.org/pub/cif_core.dic
_audit_conform_dict_name cif_core.dic
_audit_conform_dict_version 2.4.5
_audit_creation_date 2023-12-12T12:56:59-00:00
_audit_creation_method 'WinGX routine CIF_UPDATE'
_audit_update_record
;
2023-12-13 deposited with the CCDC.	2024-07-23 downloaded from the CCDC.
;
_cell_angle_alpha 91.601(5)
_cell_angle_beta 97.997(6)
_cell_angle_gamma 100.216(6)
_cell_formula_units_Z 2
_cell_length_a 8.6246(7)
_cell_length_b 9.3841(6)
_cell_length_c 17.1248(10)
_cell_measurement_reflns_used 7600
_cell_measurement_temperature 130(2)
_cell_measurement_theta_max 29.5902
_cell_measurement_theta_min 3.5683
_cell_volume 1348.77(16)
_computing_cell_refinement
;
        CrysAlisPro, Agilent Technologies,
        Version 1.171.36.32 (release 02-08-2013 CrysAlis171 .NET)
        (compiled Aug  2 2013,16:46:58)
;
_computing_data_collection
;
        CrysAlisPro, Agilent Technologies,
        Version 1.171.36.32 (release 02-08-2013 CrysAlis171 .NET)
        (compiled Aug  2 2013,16:46:58)
;
_computing_data_reduction
;
        CrysAlisPro, Agilent Technologies,
        Version 1.171.36.32 (release 02-08-2013 CrysAlis171 .NET)
        (compiled Aug  2 2013,16:46:58)
;
_computing_molecular_graphics
;
          'Ortep-3 for Windows (Farrugia, 1997)'
      L. J. Farrugia, J. Appl. Crystallogr., 1997, 30, 565.
;
_computing_publication_material
;	
        L. J. Farrugia, WinGX and ORTEP for Windows: an update, 
	J. Appl. Cryst. 45 (2012)  849-854.   
;
_computing_structure_refinement
;
      'SHELXS-2018 (Sheldrick, 2015)'
      Sheldrick, G. M. (2015). Acta Cryst. C71, 3--8.
;
_computing_structure_solution
;
      'SHELXS-2018 (Sheldrick, 2015)'
      Sheldrick, G. M. (2015). Acta Cryst. A71, 3--8.
;
_diffrn_ambient_temperature 130(2)
_diffrn_detector_area_resol_mean 10.4685
_diffrn_measured_fraction_theta_full 0.997
_diffrn_measured_fraction_theta_max 0.896
_diffrn_measurement_device_type 'Xcalibur, Atlas, Gemini'
_diffrn_measurement_method '\w scans'
_diffrn_orient_matrix_UB_11 -0.0447022
_diffrn_orient_matrix_UB_12 -0.0678229
_diffrn_orient_matrix_UB_13 -0.0160714
_diffrn_orient_matrix_UB_21 -0.0213276
_diffrn_orient_matrix_UB_22 -0.0167979
_diffrn_orient_matrix_UB_23 0.0376643
_diffrn_orient_matrix_UB_31 -0.0684342
_diffrn_orient_matrix_UB_32 0.032153
_diffrn_orient_matrix_UB_33 -0.0088133
_diffrn_radiation_monochromator graphite
_diffrn_radiation_type MoK\a
_diffrn_radiation_wavelength 0.71073
_diffrn_reflns_av_R_equivalents 0.0493
_diffrn_reflns_av_unetI/netI 0.0738
_diffrn_reflns_Laue_measured_fraction_full 0.997
_diffrn_reflns_Laue_measured_fraction_max 0.896
_diffrn_reflns_limit_h_max 11
_diffrn_reflns_limit_h_min -11
_diffrn_reflns_limit_k_max 12
_diffrn_reflns_limit_k_min -13
_diffrn_reflns_limit_l_max 23
_diffrn_reflns_limit_l_min -23
_diffrn_reflns_number 29144
_diffrn_reflns_point_group_measured_fraction_full 0.997
_diffrn_reflns_point_group_measured_fraction_max 0.896
_diffrn_reflns_theta_full 25.242
_diffrn_reflns_theta_max 29.59
_diffrn_reflns_theta_min 3.568
_exptl_absorpt_coefficient_mu 1.465
_exptl_absorpt_correction_T_max 0.922
_exptl_absorpt_correction_T_min 0.834
_exptl_absorpt_correction_type analytical
_exptl_absorpt_process_details
;
        CrysAlisPro, Agilent Technologies,
        Version 1.171.36.32 (release 02-08-2013 CrysAlis171 .NET)
        (compiled Aug  2 2013,16:46:58)
        Analytical numeric absorption correction using a multifaceted crystal
                        model based on expressions derived by R.C. Clark & J.S.
        (Clark, R. C. & Reid, J. S. (1995). Acta Cryst. A51, 887-897)
;
_exptl_crystal_colour 'pale yellow'
_exptl_crystal_density_diffrn 1.339
_exptl_crystal_description block
_exptl_crystal_F_000 568
_exptl_crystal_size_max 0.16
_exptl_crystal_size_mid 0.13
_exptl_crystal_size_min 0.08
_refine_diff_density_max 0.493
_refine_diff_density_min -0.37
_refine_diff_density_rms 0.084
_refine_ls_extinction_method none
_refine_ls_goodness_of_fit_ref 1.032
_refine_ls_hydrogen_treatment constr
_refine_ls_matrix_type full
_refine_ls_number_parameters 279
_refine_ls_number_reflns 6766
_refine_ls_number_restraints 0
_refine_ls_restrained_S_all 1.032
_refine_ls_R_factor_all 0.0512
_refine_ls_R_factor_gt 0.0335
_refine_ls_shift/su_max 0.001
_refine_ls_shift/su_mean 0
_refine_ls_structure_factor_coef Fsqd
_refine_ls_weighting_details 'w=1/[\s^2^(Fo^2^)+(0.0257P)^2^+0.4583P] where P=(Fo^2^+2Fc^2^)/3'
_refine_ls_weighting_scheme calc
_refine_ls_wR_factor_gt 0.0646
_refine_ls_wR_factor_ref 0.0722
_reflns_Friedel_coverage 0
_reflns_number_gt 5353
_reflns_number_total 6766
_reflns_threshold_expression 'I > 2\s(I)'
_cod_data_source_file d4cy00759j2.cif
_cod_data_source_block 5_sq
_cod_depositor_comments 'Adding full bibliography for 1572249--1572251.cif.'
_cod_database_code 1572251
_shelx_estimated_absorpt_t_min 0.799
_shelx_estimated_absorpt_t_max 0.892

loop_
_symmetry_equiv_pos_as_xyz
'x, y, z'
'-x, -y, -z'

loop_
_atom_site_label
_atom_site_type_symbol
_atom_site_fract_x
_atom_site_fract_y
_atom_site_fract_z
_atom_site_U_iso_or_equiv
_atom_site_adp_type
_atom_site_occupancy
_atom_site_site_symmetry_order
_atom_site_calc_flag
_atom_site_refinement_flags_posn
_atom_site_refinement_flags_adp
_atom_site_refinement_flags_occupancy
_atom_site_disorder_assembly
_atom_site_disorder_group
C3 C -0.0278(2) 0.7334(2) 0.34550(12) 0.0122(4) Uani 1 1 d . . . . .
H3 H -0.087596 0.652725 0.307674 0.015 Uiso 1 1 calc R U . . .
C4 C -0.1248(2) 0.7370(2) 0.41415(13) 0.0171(4) Uani 1 1 d . . . . .
H4A H -0.074128 0.818285 0.451588 0.026 Uiso 1 1 calc R U . . .
H4B H -0.128714 0.645896 0.441067 0.026 Uiso 1 1 calc R U . . .
H4C H -0.233236 0.749046 0.393555 0.026 Uiso 1 1 calc R U . . .
C5 C -0.0209(2) 0.8724(2) 0.30001(13) 0.0174(5) Uani 1 1 d . . . . .
H5A H -0.128255 0.894434 0.287875 0.026 Uiso 1 1 calc R U . . .
H5B H 0.021665 0.858553 0.250733 0.026 Uiso 1 1 calc R U . . .
H5C H 0.048436 0.953023 0.33235 0.026 Uiso 1 1 calc R U . . .
C6 C 0.2412(2) 0.7596(2) 0.47672(12) 0.0130(4) Uani 1 1 d . . . . .
H6 H 0.154514 0.722266 0.508093 0.016 Uiso 1 1 calc R U . . .
C7 C 0.3922(2) 0.7047(2) 0.51089(13) 0.0199(5) Uani 1 1 d . . . . .
H7A H 0.476397 0.735777 0.478753 0.03 Uiso 1 1 calc R U . . .
H7B H 0.369521 0.598593 0.51054 0.03 Uiso 1 1 calc R U . . .
H7C H 0.427243 0.744669 0.565249 0.03 Uiso 1 1 calc R U . . .
C8 C 0.2711(3) 0.9262(2) 0.48300(13) 0.0184(5) Uani 1 1 d . . . . .
H8A H 0.310489 0.960526 0.537972 0.028 Uiso 1 1 calc R U . . .
H8B H 0.171432 0.960087 0.465537 0.028 Uiso 1 1 calc R U . . .
H8C H 0.350573 0.964339 0.449491 0.028 Uiso 1 1 calc R U . . .
C9 C 0.5154(2) 0.5402(2) 0.17471(12) 0.0144(4) Uani 1 1 d . . . . .
H9 H 0.494011 0.458209 0.133801 0.017 Uiso 1 1 calc R U . . .
C10 C 0.5766(2) 0.4854(2) 0.25460(13) 0.0195(5) Uani 1 1 d . . . . .
H10A H 0.677766 0.453154 0.251523 0.029 Uiso 1 1 calc R U . . .
H10B H 0.498303 0.404009 0.267857 0.029 Uiso 1 1 calc R U . . .
H10C H 0.59299 0.563934 0.295484 0.029 Uiso 1 1 calc R U . . .
C11 C 0.6402(2) 0.6623(2) 0.15070(14) 0.0199(5) Uani 1 1 d . . . . .
H11A H 0.654622 0.746432 0.187918 0.03 Uiso 1 1 calc R U . . .
H11B H 0.604054 0.689778 0.097364 0.03 Uiso 1 1 calc R U . . .
H11C H 0.74164 0.62863 0.151466 0.03 Uiso 1 1 calc R U . . .
C12 C 0.2805(2) 0.6765(2) 0.07944(12) 0.0158(4) Uani 1 1 d . . . . .
H12 H 0.370863 0.755504 0.072208 0.019 Uiso 1 1 calc R U . . .
C13 C 0.2676(3) 0.5618(3) 0.01308(13) 0.0239(5) Uani 1 1 d . . . . .
H13A H 0.182041 0.480613 0.018853 0.036 Uiso 1 1 calc R U . . .
H13B H 0.368662 0.526891 0.015557 0.036 Uiso 1 1 calc R U . . .
H13C H 0.243908 0.604132 -0.037911 0.036 Uiso 1 1 calc R U . . .
C14 C 0.1308(2) 0.7451(2) 0.07352(14) 0.0207(5) Uani 1 1 d . . . . .
H14A H 0.113957 0.788009 0.022199 0.031 Uiso 1 1 calc R U . . .
H14B H 0.144405 0.820717 0.115834 0.031 Uiso 1 1 calc R U . . .
H14C H 0.038272 0.670415 0.078731 0.031 Uiso 1 1 calc R U . . .
C15 C 0.1790(2) 0.4476(2) 0.18059(11) 0.0119(4) Uani 1 1 d . . . . .
C16 C 0.1946(2) 0.2979(2) 0.18171(12) 0.0137(4) Uani 1 1 d . . . . .
H16 H 0.291086 0.262393 0.181709 0.016 Uiso 1 1 calc R U . . .
C17 C 0.0424(2) 0.2117(2) 0.18284(12) 0.0167(4) Uani 1 1 d . . . . .
H17 H 0.019691 0.108977 0.18394 0.02 Uiso 1 1 calc R U . . .
C18 C -0.0704(2) 0.3057(2) 0.18203(12) 0.0164(4) Uani 1 1 d . . . . .
H18 H -0.181647 0.276817 0.182073 0.02 Uiso 1 1 calc R U . . .
C19 C 0.0129(2) 0.4502(2) 0.18113(12) 0.0135(4) Uani 1 1 d . . . . .
H19 H -0.033438 0.534761 0.180928 0.016 Uiso 1 1 calc R U . . .
C20 C 0.1389(2) 0.4975(2) 0.37749(11) 0.0106(4) Uani 1 1 d . . . . .
C21 C 0.2617(2) 0.4108(2) 0.37921(12) 0.0133(4) Uani 1 1 d . . . . .
H21 H 0.372227 0.447281 0.381072 0.016 Uiso 1 1 calc R U . . .
C22 C 0.1906(2) 0.2624(2) 0.37766(12) 0.0148(4) Uani 1 1 d . . . . .
H22 H 0.245132 0.182741 0.378825 0.018 Uiso 1 1 calc R U . . .
C23 C 0.0236(2) 0.2535(2) 0.37405(12) 0.0144(4) Uani 1 1 d . . . . .
H23 H -0.05328 0.166838 0.371895 0.017 Uiso 1 1 calc R U . . .
C24 C -0.0086(2) 0.3978(2) 0.37424(12) 0.0127(4) Uani 1 1 d . . . . .
H24 H -0.110752 0.423274 0.372496 0.015 Uiso 1 1 calc R U . . .
Cu1 Cu 0.33520(3) 0.76317(3) 0.28308(2) 0.01241(7) Uani 1 1 d . . . . .
Fe1 Fe 0.09976(3) 0.35697(3) 0.27917(2) 0.01034(7) Uani 1 1 d . . . . .
N1 N 0.5152(2) 1.0156(2) 0.28329(12) 0.0238(4) Uani 1 1 d . . . . .
O1 O 0.56222(17) 0.90650(16) 0.31451(9) 0.0218(3) Uani 1 1 d . . . . .
O2 O 0.36979(19) 0.99899(17) 0.25419(10) 0.0275(4) Uani 1 1 d . . . . .
O3 O 0.6081(2) 1.13209(19) 0.28161(12) 0.0436(5) Uani 1 1 d . . . . .
P1 P 0.17618(6) 0.69306(5) 0.37243(3) 0.01032(11) Uani 1 1 d . . . . .
P2 P 0.32857(6) 0.61002(6) 0.17959(3) 0.01073(11) Uani 1 1 d . . . . .

loop_
_atom_site_aniso_label
_atom_site_aniso_U_11
_atom_site_aniso_U_22
_atom_site_aniso_U_33
_atom_site_aniso_U_23
_atom_site_aniso_U_13
_atom_site_aniso_U_12
C3 0.0120(9) 0.0116(10) 0.0126(10) -0.0014(8) -0.0002(8) 0.0029(8)
C4 0.0148(10) 0.0186(11) 0.0185(11) -0.0018(9) 0.0021(9) 0.0049(9)
C5 0.0171(10) 0.0139(11) 0.0203(11) 0.0004(9) -0.0017(9) 0.0037(9)
C6 0.0138(9) 0.0140(10) 0.0109(10) -0.0023(8) 0.0014(8) 0.0020(8)
C7 0.0212(11) 0.0190(12) 0.0179(11) -0.0032(9) -0.0053(9) 0.0061(9)
C8 0.0203(11) 0.0167(11) 0.0163(11) -0.0023(9) -0.0023(9) 0.0028(9)
C9 0.0146(10) 0.0161(11) 0.0133(10) -0.0008(9) 0.0029(8) 0.0048(8)
C10 0.0146(10) 0.0227(12) 0.0211(12) 0.0012(10) -0.0003(9) 0.0055(9)
C11 0.0117(10) 0.0235(12) 0.0247(12) 0.0022(10) 0.0039(9) 0.0028(9)
C12 0.0141(9) 0.0189(11) 0.0141(10) 0.0057(9) 0.0027(8) 0.0008(8)
C13 0.0278(12) 0.0319(14) 0.0113(11) 0.0030(10) -0.0010(9) 0.0062(11)
C14 0.0168(10) 0.0224(12) 0.0227(12) 0.0094(10) -0.0003(9) 0.0046(9)
C15 0.0143(9) 0.0150(10) 0.0072(9) 0.0012(8) 0.0040(8) 0.0027(8)
C16 0.0177(10) 0.0125(10) 0.0120(10) -0.0005(8) 0.0048(8) 0.0039(8)
C17 0.0261(11) 0.0094(10) 0.0119(10) -0.0044(8) 0.0014(9) -0.0025(9)
C18 0.0149(10) 0.0200(12) 0.0117(10) -0.0001(9) -0.0009(8) -0.0014(9)
C19 0.0141(9) 0.0151(11) 0.0109(10) 0.0025(8) -0.0004(8) 0.0035(8)
C20 0.0147(9) 0.0100(10) 0.0067(9) -0.0005(8) 0.0004(8) 0.0020(8)
C21 0.0152(10) 0.0134(10) 0.0108(10) 0.0008(8) -0.0004(8) 0.0030(8)
C22 0.0216(10) 0.0126(10) 0.0121(10) 0.0043(8) 0.0019(8) 0.0078(9)
C23 0.0221(10) 0.0096(10) 0.0110(10) 0.0014(8) 0.0041(8) 0.0000(8)
C24 0.0152(9) 0.0127(10) 0.0103(10) -0.0009(8) 0.0037(8) 0.0017(8)
Cu1 0.01298(12) 0.01031(13) 0.01378(14) -0.00010(10) 0.00317(10) 0.00085(10)
Fe1 0.01191(14) 0.00897(15) 0.01013(15) 0.00055(11) 0.00195(11) 0.00160(11)
N1 0.0277(10) 0.0161(10) 0.0270(11) -0.0045(9) 0.0121(9) -0.0029(8)
O1 0.0187(7) 0.0184(8) 0.0261(9) -0.0007(7) 0.0006(7) -0.0002(6)
O2 0.0244(8) 0.0194(9) 0.0408(11) 0.0068(8) 0.0092(8) 0.0059(7)
O3 0.0497(12) 0.0194(10) 0.0549(13) -0.0024(9) 0.0178(10) -0.0192(9)
P1 0.0114(2) 0.0089(3) 0.0106(3) -0.0002(2) 0.0013(2) 0.0020(2)
P2 0.0099(2) 0.0111(3) 0.0107(3) 0.0006(2) 0.00115(19) 0.0010(2)

loop_
_atom_type_symbol
_atom_type_description
_atom_type_scat_dispersion_real
_atom_type_scat_dispersion_imag
_atom_type_scat_source
C C 0.0033 0.0016 'International Tables Vol C Tables 4.2.6.8 and 6.1.1.4'
H H 0 0 'International Tables Vol C Tables 4.2.6.8 and 6.1.1.4'
Cu Cu 0.3201 1.2651 'International Tables Vol C Tables 4.2.6.8 and 6.1.1.4'
Fe Fe 0.3463 0.8444 'International Tables Vol C Tables 4.2.6.8 and 6.1.1.4'
N N 0.0061 0.0033 'International Tables Vol C Tables 4.2.6.8 and 6.1.1.4'
O O 0.0106 0.006 'International Tables Vol C Tables 4.2.6.8 and 6.1.1.4'
P P 0.1023 0.0942 'International Tables Vol C Tables 4.2.6.8 and 6.1.1.4'

loop_
_exptl_crystal_face_index_h
_exptl_crystal_face_index_k
_exptl_crystal_face_index_l
_exptl_crystal_face_perp_dist
-2 -10 -12 0.0387
2 10 12 0.0387
-11 7 -4 0.0773
11 -7 4 0.0773
1 8 -20 0.0629
-1 -8 20 0.0629
-11 3 11 0.0754
11 -3 -11 0.0754
4 -1 -23 0.0637
-5 5 -20 0.0743
-5 -11 -3 0.0185
2 12 -8 0.056

loop_
_geom_angle_atom_site_label_1
_geom_angle_atom_site_label_2
_geom_angle_atom_site_label_3
_geom_angle
_geom_angle_site_symmetry_1
_geom_angle_site_symmetry_3
_geom_angle_publ_flag
C5 C3 C4 111.71(16) . . ?
C5 C3 P1 110.23(13) . . ?
C4 C3 P1 115.43(14) . . ?
C5 C3 H3 106.3 . . ?
C4 C3 H3 106.3 . . ?
P1 C3 H3 106.3 . . ?
C3 C4 H4A 109.5 . . ?
C3 C4 H4B 109.5 . . ?
H4A C4 H4B 109.5 . . ?
C3 C4 H4C 109.5 . . ?
H4A C4 H4C 109.5 . . ?
H4B C4 H4C 109.5 . . ?
C3 C5 H5A 109.5 . . ?
C3 C5 H5B 109.5 . . ?
H5A C5 H5B 109.5 . . ?
C3 C5 H5C 109.5 . . ?
H5A C5 H5C 109.5 . . ?
H5B C5 H5C 109.5 . . ?
C7 C6 C8 110.08(17) . . ?
C7 C6 P1 110.79(14) . . ?
C8 C6 P1 110.08(14) . . ?
C7 C6 H6 108.6 . . ?
C8 C6 H6 108.6 . . ?
P1 C6 H6 108.6 . . ?
C6 C7 H7A 109.5 . . ?
C6 C7 H7B 109.5 . . ?
H7A C7 H7B 109.5 . . ?
C6 C7 H7C 109.5 . . ?
H7A C7 H7C 109.5 . . ?
H7B C7 H7C 109.5 . . ?
C6 C8 H8A 109.5 . . ?
C6 C8 H8B 109.5 . . ?
H8A C8 H8B 109.5 . . ?
C6 C8 H8C 109.5 . . ?
H8A C8 H8C 109.5 . . ?
H8B C8 H8C 109.5 . . ?
C10 C9 C11 110.33(17) . . ?
C10 C9 P2 110.71(14) . . ?
C11 C9 P2 108.76(14) . . ?
C10 C9 H9 109 . . ?
C11 C9 H9 109 . . ?
P2 C9 H9 109 . . ?
C9 C10 H10A 109.5 . . ?
C9 C10 H10B 109.5 . . ?
H10A C10 H10B 109.5 . . ?
C9 C10 H10C 109.5 . . ?
H10A C10 H10C 109.5 . . ?
H10B C10 H10C 109.5 . . ?
C9 C11 H11A 109.5 . . ?
C9 C11 H11B 109.5 . . ?
H11A C11 H11B 109.5 . . ?
C9 C11 H11C 109.5 . . ?
H11A C11 H11C 109.5 . . ?
H11B C11 H11C 109.5 . . ?
C13 C12 C14 111.52(18) . . ?
C13 C12 P2 113.62(15) . . ?
C14 C12 P2 110.95(14) . . ?
C13 C12 H12 106.8 . . ?
C14 C12 H12 106.8 . . ?
P2 C12 H12 106.8 . . ?
C12 C13 H13A 109.5 . . ?
C12 C13 H13B 109.5 . . ?
H13A C13 H13B 109.5 . . ?
C12 C13 H13C 109.5 . . ?
H13A C13 H13C 109.5 . . ?
H13B C13 H13C 109.5 . . ?
C12 C14 H14A 109.5 . . ?
C12 C14 H14B 109.5 . . ?
H14A C14 H14B 109.5 . . ?
C12 C14 H14C 109.5 . . ?
H14A C14 H14C 109.5 . . ?
H14B C14 H14C 109.5 . . ?
C16 C15 C19 106.29(17) . . ?
C16 C15 P2 130.35(15) . . ?
C19 C15 P2 123.35(15) . . ?
C16 C15 Fe1 69.73(11) . . ?
C19 C15 Fe1 68.24(11) . . ?
P2 C15 Fe1 126.15(11) . . ?
C17 C16 C15 108.87(17) . . ?
C17 C16 Fe1 69.73(12) . . ?
C15 C16 Fe1 69.48(11) . . ?
C17 C16 H16 125.6 . . ?
C15 C16 H16 125.6 . . ?
Fe1 C16 H16 126.8 . . ?
C16 C17 C18 108.12(18) . . ?
C16 C17 Fe1 70.03(12) . . ?
C18 C17 Fe1 69.18(12) . . ?
C16 C17 H17 125.9 . . ?
C18 C17 H17 125.9 . . ?
Fe1 C17 H17 126.4 . . ?
C19 C18 C17 107.85(17) . . ?
C19 C18 Fe1 68.96(11) . . ?
C17 C18 Fe1 70.20(12) . . ?
C19 C18 H18 126.1 . . ?
C17 C18 H18 126.1 . . ?
Fe1 C18 H18 126.3 . . ?
C18 C19 C15 108.87(18) . . ?
C18 C19 Fe1 70.24(11) . . ?
C15 C19 Fe1 70.55(11) . . ?
C18 C19 H19 125.6 . . ?
C15 C19 H19 125.6 . . ?
Fe1 C19 H19 125.2 . . ?
C24 C20 C21 106.32(17) . . ?
C24 C20 P1 129.95(14) . . ?
C21 C20 P1 123.55(14) . . ?
C24 C20 Fe1 69.02(11) . . ?
C21 C20 Fe1 68.75(11) . . ?
P1 C20 Fe1 123.16(10) . . ?
C22 C21 C20 108.96(17) . . ?
C22 C21 Fe1 70.08(11) . . ?
C20 C21 Fe1 70.07(11) . . ?
C22 C21 H21 125.5 . . ?
C20 C21 H21 125.5 . . ?
Fe1 C21 H21 125.9 . . ?
C21 C22 C23 108.02(17) . . ?
C21 C22 Fe1 69.45(11) . . ?
C23 C22 Fe1 69.36(11) . . ?
C21 C22 H22 126 . . ?
C23 C22 H22 126 . . ?
Fe1 C22 H22 126.8 . . ?
C22 C23 C24 108.05(18) . . ?
C22 C23 Fe1 70.03(11) . . ?
C24 C23 Fe1 69.65(11) . . ?
C22 C23 H23 126 . . ?
C24 C23 H23 126 . . ?
Fe1 C23 H23 125.9 . . ?
C23 C24 C20 108.65(17) . . ?
C23 C24 Fe1 69.43(11) . . ?
C20 C24 Fe1 70.16(11) . . ?
C23 C24 H24 125.7 . . ?
C20 C24 H24 125.7 . . ?
Fe1 C24 H24 126.3 . . ?
O1 Cu1 P1 122.00(5) . . ?
O1 Cu1 P2 113.29(4) . . ?
P1 Cu1 P2 117.96(2) . . ?
O1 Cu1 O2 58.44(6) . . ?
P1 Cu1 O2 117.31(4) . . ?
P2 Cu1 O2 114.09(5) . . ?
C19 Fe1 C23 140.20(8) . . ?
C19 Fe1 C21 139.37(8) . . ?
C23 Fe1 C21 68.35(8) . . ?
C19 Fe1 C18 40.80(8) . . ?
C23 Fe1 C18 109.94(8) . . ?
C21 Fe1 C18 177.26(8) . . ?
C19 Fe1 C24 112.29(8) . . ?
C23 Fe1 C24 40.93(8) . . ?
C21 Fe1 C24 68.51(8) . . ?
C18 Fe1 C24 108.78(8) . . ?
C19 Fe1 C22 179.14(8) . . ?
C23 Fe1 C22 40.61(8) . . ?
C21 Fe1 C22 40.46(8) . . ?
C18 Fe1 C22 139.43(9) . . ?
C24 Fe1 C22 68.52(8) . . ?
C19 Fe1 C17 68.45(8) . . ?
C23 Fe1 C17 107.98(8) . . ?
C21 Fe1 C17 141.62(8) . . ?
C18 Fe1 C17 40.62(8) . . ?
C24 Fe1 C17 134.71(8) . . ?
C22 Fe1 C17 111.23(8) . . ?
C19 Fe1 C15 41.21(8) . . ?
C23 Fe1 C15 176.04(8) . . ?
C21 Fe1 C15 112.84(8) . . ?
C18 Fe1 C15 69.02(8) . . ?
C24 Fe1 C15 142.97(8) . . ?
C22 Fe1 C15 137.96(8) . . ?
C17 Fe1 C15 68.64(8) . . ?
C19 Fe1 C20 111.45(8) . . ?
C23 Fe1 C20 69.01(8) . . ?
C21 Fe1 C20 41.18(7) . . ?
C18 Fe1 C20 136.44(8) . . ?
C24 Fe1 C20 40.82(8) . . ?
C22 Fe1 C20 68.94(8) . . ?
C17 Fe1 C20 175.44(8) . . ?
C15 Fe1 C20 114.50(8) . . ?
C19 Fe1 C16 68.43(8) . . ?
C23 Fe1 C16 135.27(8) . . ?
C21 Fe1 C16 114.60(8) . . ?
C18 Fe1 C16 68.13(8) . . ?
C24 Fe1 C16 174.73(8) . . ?
C22 Fe1 C16 110.79(8) . . ?
C17 Fe1 C16 40.24(8) . . ?
C15 Fe1 C16 40.79(8) . . ?
C20 Fe1 C16 144.27(8) . . ?
O3 N1 O2 122.0(2) . . ?
O3 N1 O1 121.3(2) . . ?
O2 N1 O1 116.70(18) . . ?
N1 O1 Cu1 94.55(12) . . ?
N1 O2 Cu1 90.18(12) . . ?
C20 P1 C6 103.62(9) . . ?
C20 P1 C3 102.72(9) . . ?
C6 P1 C3 106.05(9) . . ?
C20 P1 Cu1 111.20(7) . . ?
C6 P1 Cu1 118.92(7) . . ?
C3 P1 Cu1 112.75(7) . . ?
C15 P2 C9 104.05(9) . . ?
C15 P2 C12 103.60(9) . . ?
C9 P2 C12 103.59(9) . . ?
C15 P2 Cu1 111.61(7) . . ?
C9 P2 Cu1 115.12(7) . . ?
C12 P2 Cu1 117.38(7) . . ?

loop_
_geom_bond_atom_site_label_1
_geom_bond_atom_site_label_2
_geom_bond_distance
_geom_bond_site_symmetry_2
_geom_bond_publ_flag
C3 C5 1.534(3) . ?
C3 C4 1.537(3) . ?
C3 P1 1.8635(19) . ?
C3 H3 1 . ?
C4 H4A 0.98 . ?
C4 H4B 0.98 . ?
C4 H4C 0.98 . ?
C5 H5A 0.98 . ?
C5 H5B 0.98 . ?
C5 H5C 0.98 . ?
C6 C7 1.532(3) . ?
C6 C8 1.537(3) . ?
C6 P1 1.852(2) . ?
C6 H6 1 . ?
C7 H7A 0.98 . ?
C7 H7B 0.98 . ?
C7 H7C 0.98 . ?
C8 H8A 0.98 . ?
C8 H8B 0.98 . ?
C8 H8C 0.98 . ?
C9 C10 1.533(3) . ?
C9 C11 1.534(3) . ?
C9 P2 1.8553(19) . ?
C9 H9 1 . ?
C10 H10A 0.98 . ?
C10 H10B 0.98 . ?
C10 H10C 0.98 . ?
C11 H11A 0.98 . ?
C11 H11B 0.98 . ?
C11 H11C 0.98 . ?
C12 C13 1.522(3) . ?
C12 C14 1.534(3) . ?
C12 P2 1.859(2) . ?
C12 H12 1 . ?
C13 H13A 0.98 . ?
C13 H13B 0.98 . ?
C13 H13C 0.98 . ?
C14 H14A 0.98 . ?
C14 H14B 0.98 . ?
C14 H14C 0.98 . ?
C15 C16 1.436(3) . ?
C15 C19 1.438(3) . ?
C15 P2 1.816(2) . ?
C15 Fe1 2.0580(19) . ?
C16 C17 1.417(3) . ?
C16 Fe1 2.061(2) . ?
C16 H16 0.95 . ?
C17 C18 1.424(3) . ?
C17 Fe1 2.057(2) . ?
C17 H17 0.95 . ?
C18 C19 1.419(3) . ?
C18 Fe1 2.044(2) . ?
C18 H18 0.95 . ?
C19 Fe1 2.0270(19) . ?
C19 H19 0.95 . ?
C20 C24 1.432(3) . ?
C20 C21 1.444(3) . ?
C20 P1 1.812(2) . ?
C20 Fe1 2.061(2) . ?
C21 C22 1.416(3) . ?
C21 Fe1 2.043(2) . ?
C21 H21 0.95 . ?
C22 C23 1.421(3) . ?
C22 Fe1 2.0518(19) . ?
C22 H22 0.95 . ?
C23 C24 1.429(3) . ?
C23 Fe1 2.043(2) . ?
C23 H23 0.95 . ?
C24 Fe1 2.046(2) . ?
C24 H24 0.95 . ?
Cu1 O1 2.1598(15) . ?
Cu1 P1 2.2305(6) . ?
Cu1 P2 2.2383(6) . ?
Cu1 O2 2.2580(16) . ?
N1 O3 1.239(2) . ?
N1 O2 1.264(2) . ?
N1 O1 1.271(2) . ?

loop_
_geom_torsion_atom_site_label_1
_geom_torsion_atom_site_label_2
_geom_torsion_atom_site_label_3
_geom_torsion_atom_site_label_4
_geom_torsion
_geom_torsion_site_symmetry_1
_geom_torsion_site_symmetry_2
_geom_torsion_site_symmetry_3
_geom_torsion_site_symmetry_4
_geom_torsion_publ_flag
C19 C15 C16 C17 0.1(2) . . . . ?
P2 C15 C16 C17 179.50(16) . . . . ?
Fe1 C15 C16 C17 58.74(14) . . . . ?
C19 C15 C16 Fe1 -58.69(13) . . . . ?
P2 C15 C16 Fe1 120.76(18) . . . . ?
C15 C16 C17 C18 0.3(2) . . . . ?
Fe1 C16 C17 C18 58.88(14) . . . . ?
C15 C16 C17 Fe1 -58.59(14) . . . . ?
C16 C17 C18 C19 -0.5(2) . . . . ?
Fe1 C17 C18 C19 58.88(14) . . . . ?
C16 C17 C18 Fe1 -59.41(14) . . . . ?
C17 C18 C19 C15 0.6(2) . . . . ?
Fe1 C18 C19 C15 60.23(14) . . . . ?
C17 C18 C19 Fe1 -59.66(14) . . . . ?
C16 C15 C19 C18 -0.4(2) . . . . ?
P2 C15 C19 C18 -179.88(14) . . . . ?
Fe1 C15 C19 C18 -60.03(14) . . . . ?
C16 C15 C19 Fe1 59.65(13) . . . . ?
P2 C15 C19 Fe1 -119.84(15) . . . . ?
C24 C20 C21 C22 -0.4(2) . . . . ?
P1 C20 C21 C22 -176.00(14) . . . . ?
Fe1 C20 C21 C22 -59.49(14) . . . . ?
C24 C20 C21 Fe1 59.05(13) . . . . ?
P1 C20 C21 Fe1 -116.51(15) . . . . ?
C20 C21 C22 C23 0.7(2) . . . . ?
Fe1 C21 C22 C23 -58.82(14) . . . . ?
C20 C21 C22 Fe1 59.48(14) . . . . ?
C21 C22 C23 C24 -0.6(2) . . . . ?
Fe1 C22 C23 C24 -59.50(14) . . . . ?
C21 C22 C23 Fe1 58.88(14) . . . . ?
C22 C23 C24 C20 0.4(2) . . . . ?
Fe1 C23 C24 C20 -59.39(14) . . . . ?
C22 C23 C24 Fe1 59.74(14) . . . . ?
C21 C20 C24 C23 0.1(2) . . . . ?
P1 C20 C24 C23 175.22(16) . . . . ?
Fe1 C20 C24 C23 58.93(14) . . . . ?
C21 C20 C24 Fe1 -58.88(13) . . . . ?
P1 C20 C24 Fe1 116.29(17) . . . . ?
O3 N1 O1 Cu1 -176.45(18) . . . . ?
O2 N1 O1 Cu1 3.50(19) . . . . ?
O3 N1 O2 Cu1 176.61(19) . . . . ?
O1 N1 O2 Cu1 -3.34(18) . . . . ?
C24 C20 P1 C6 101.51(19) . . . . ?
C21 C20 P1 C6 -84.06(18) . . . . ?
Fe1 C20 P1 C6 -169.11(11) . . . . ?
C24 C20 P1 C3 -8.8(2) . . . . ?
C21 C20 P1 C3 165.68(16) . . . . ?
Fe1 C20 P1 C3 80.62(12) . . . . ?
C24 C20 P1 Cu1 -129.61(17) . . . . ?
C21 C20 P1 Cu1 44.83(18) . . . . ?
Fe1 C20 P1 Cu1 -40.23(12) . . . . ?
C7 C6 P1 C20 60.41(16) . . . . ?
C8 C6 P1 C20 -177.59(13) . . . . ?
C7 C6 P1 C3 168.20(14) . . . . ?
C8 C6 P1 C3 -69.80(15) . . . . ?
C7 C6 P1 Cu1 -63.58(16) . . . . ?
C8 C6 P1 Cu1 58.42(15) . . . . ?
C5 C3 P1 C20 -152.28(14) . . . . ?
C4 C3 P1 C20 80.01(16) . . . . ?
C5 C3 P1 C6 99.29(15) . . . . ?
C4 C3 P1 C6 -28.42(18) . . . . ?
C5 C3 P1 Cu1 -32.49(16) . . . . ?
C4 C3 P1 Cu1 -160.21(13) . . . . ?
C16 C15 P2 C9 3.0(2) . . . . ?
C19 C15 P2 C9 -177.59(17) . . . . ?
Fe1 C15 P2 C9 96.36(13) . . . . ?
C16 C15 P2 C12 111.1(2) . . . . ?
C19 C15 P2 C12 -69.54(18) . . . . ?
Fe1 C15 P2 C12 -155.59(12) . . . . ?
C16 C15 P2 Cu1 -121.69(18) . . . . ?
C19 C15 P2 Cu1 57.67(18) . . . . ?
Fe1 C15 P2 Cu1 -28.38(13) . . . . ?
C10 C9 P2 C15 -74.09(16) . . . . ?
C11 C9 P2 C15 164.54(15) . . . . ?
C10 C9 P2 C12 177.85(15) . . . . ?
C11 C9 P2 C12 56.48(17) . . . . ?
C10 C9 P2 Cu1 48.36(16) . . . . ?
C11 C9 P2 Cu1 -73.01(15) . . . . ?
C13 C12 P2 C15 -52.57(17) . . . . ?
C14 C12 P2 C15 74.03(16) . . . . ?
C13 C12 P2 C9 55.83(17) . . . . ?
C14 C12 P2 C9 -177.58(15) . . . . ?
C13 C12 P2 Cu1 -176.07(13) . . . . ?
C14 C12 P2 Cu1 -49.47(17) . . . . ?
